data_2212060
loop_
_publ_author_name
'Yu, Qiong-Yan'
'Cai, Yue-Peng'
'Ng, Seik Weng'

_publ_section_title
;
 2,2'-(Ethane-1,2-diyl)dibenzimidazolium bis(perchlorate) tetrahydrate
;
_journal_coeditor_code BT2239
_journal_issue 2
_journal_name_full 'Acta Crystallographica Section E'
_journal_page_first o881
_journal_page_last o882
_journal_paper_doi 10.1107/S1600536807000761
_journal_volume 63
_journal_year 2007
_chemical_formula_iupac 'C16 H16 N4 2+, 2Cl O4 -, 4H2 O'
_chemical_formula_moiety 'C16 H16 N4 2+, 2(Cl O4 -), 4(H2 O)'
_chemical_formula_sum 'C16 H24 Cl2 N4 O12'
_chemical_formula_weight 535.29
_chemical_name_systematic
;
 ?
;
_space_group_IT_number 14
_symmetry_cell_setting monoclinic
_symmetry_space_group_name_Hall '-P 2yn'
_symmetry_space_group_name_H-M 'P 1 21/n 1'
_atom_sites_solution_hydrogens geom
_atom_sites_solution_primary direct
_atom_sites_solution_secondary difmap
_audit_creation_method SHELXL-97
_cell_angle_alpha 90.00
_cell_angle_beta 110.072(2)
_cell_angle_gamma 90.00
_cell_formula_units_Z 2
_cell_length_a 7.0898(6)
_cell_length_b 17.204(2)
_cell_length_c 9.9894(9)
_cell_measurement_reflns_used 2188
_cell_measurement_temperature 295(2)
_cell_measurement_theta_max 25.0
_cell_measurement_theta_min 3.1
_cell_volume 1144.43(19)
_computing_cell_refinement 'SAINT (Bruker, 2004)'
_computing_data_collection 'SMART (Bruker, 2004)'
_computing_data_reduction SAINT
_computing_molecular_graphics 'X-SEED (Barbour, 2001)'
_computing_publication_material SHELXL97
_computing_structure_refinement 'SHELXL97 (Sheldrick, 1997)'
_computing_structure_solution 'SHELXS97 (Sheldrick, 1997)'
_diffrn_ambient_temperature 295(2)
_diffrn_measured_fraction_theta_full 0.99
_diffrn_measured_fraction_theta_max 0.99
_diffrn_measurement_device_type 'Bruker APEX-II area-detector'
_diffrn_measurement_method '\f and \w'
_diffrn_radiation_monochromator graphite
_diffrn_radiation_source 'fine-focus sealed tube'
_diffrn_radiation_type MoK\a
_diffrn_radiation_wavelength 0.71073
_diffrn_reflns_av_R_equivalents 0.034
_diffrn_reflns_av_sigmaI/netI 0.033
_diffrn_reflns_limit_h_max 9
_diffrn_reflns_limit_h_min -8
_diffrn_reflns_limit_k_max 19
_diffrn_reflns_limit_k_min -22
_diffrn_reflns_limit_l_max 12
_diffrn_reflns_limit_l_min -12
_diffrn_reflns_number 7440
_diffrn_reflns_theta_full 27.5
_diffrn_reflns_theta_max 27.5
_diffrn_reflns_theta_min 2.4
_diffrn_standards_decay_% 0
_diffrn_standards_interval_count 0
_diffrn_standards_interval_time 0
_diffrn_standards_number 0
_exptl_absorpt_coefficient_mu 0.354
_exptl_absorpt_correction_type none
_exptl_crystal_colour 'pale yellow'
_exptl_crystal_density_diffrn 1.553
_exptl_crystal_density_method 'not measured'
_exptl_crystal_description Block
_exptl_crystal_F_000 556
_exptl_crystal_size_max 0.20
_exptl_crystal_size_mid 0.16
_exptl_crystal_size_min 0.11
_refine_diff_density_max 0.99
_refine_diff_density_min -0.48
_refine_ls_extinction_method none
_refine_ls_goodness_of_fit_ref 1.05
_refine_ls_hydrogen_treatment mixed
_refine_ls_matrix_type full
_refine_ls_number_parameters 178
_refine_ls_number_reflns 2601
_refine_ls_number_restraints 32
_refine_ls_restrained_S_all 1.08
_refine_ls_R_factor_all 0.086
_refine_ls_R_factor_gt 0.069
_refine_ls_shift/su_max 0.001
_refine_ls_shift/su_mean 0.000
_refine_ls_structure_factor_coef Fsqd
_refine_ls_weighting_details 'calc w=1/[\s^2^(Fo^2^)+(0.1223P)^2^+0.991P] where P=(Fo^2^+2Fc^2^)/3'
_refine_ls_weighting_scheme calc
_refine_ls_wR_factor_gt 0.201
_refine_ls_wR_factor_ref 0.218
_reflns_number_gt 1988
_reflns_number_total 2601
_reflns_threshold_expression I>2\s(I)
_cod_data_source_file bt2239.cif
_cod_data_source_block I
_cod_depositor_comments
;
The following automatic conversions were performed:
'_symmetry_cell_setting' value 'Monoclinic' changed to 'monoclinic'
according to '/home/saulius/struct/CIF-dictionaries/cif_core.dic'
dictionary named 'cif_core.dic' version 2.4.1 from 2010-06-29.

Automatic conversion script
Id: cif_fix_enum 1527 2010-12-29 10:47:43Z saulius 

The following automatic conversions were performed:

'_symmetry_cell_setting' value 'Monoclinic' changed to 'monoclinic'
according to /home/saulius/struct/CIF-dictionaries/cif_core.dic
dictionary named 'cif_core.dic' version 2.4.1 from 2010-06-29.

Automatic conversion script
Id: cif_fix_values 1715 2011-07-08 13:25:40Z adriana 
;
_cod_original_cell_volume 1144.4(2)
_cod_original_sg_symbol_H-M 'P 21/n'
_cod_database_code 2212060
_cod_database_fobs_code 2212060

loop_
_symmetry_equiv_pos_as_xyz
'x, y, z'
'-x+1/2, y+1/2, -z+1/2'
'-x, -y, -z'
'x-1/2, -y-1/2, z-1/2'

loop_
_atom_site_type_symbol
_atom_site_label
_atom_site_fract_x
_atom_site_fract_y
_atom_site_fract_z
_atom_site_U_iso_or_equiv
_atom_site_adp_type
_atom_site_calc_flag
_atom_site_refinement_flags
_atom_site_occupancy
Cl Cl1 0.47260(10) 0.81213(6) 0.03098(8) 0.0487(3) Uani d . 1
O O1 0.6155(4) 0.7934(2) 0.1676(3) 0.0730(10) Uani d U 1
O O2 0.3585(7) 0.8759(3) 0.0352(6) 0.124(2) Uani d U 1
O O3 0.3360(7) 0.7479(3) -0.0099(6) 0.132(2) Uani d U 1
O O4 0.5715(7) 0.8161(4) -0.0658(5) 0.146(2) Uani d U 1
O O1w 0.3827(4) 0.7180(2) 0.3212(3) 0.0500(10) Uani d D 1
O O2w 0.4845(4) 0.2943(2) 0.3515(3) 0.0520(10) Uani d D 1
N N1 0.3205(4) 0.5663(2) 0.1986(3) 0.0390(10) Uani d D 1
N N2 0.3613(5) 0.4426(2) 0.2389(3) 0.0400(10) Uani d D 1
C C1 0.4254(6) 0.5281(2) 0.4546(3) 0.0480(10) Uani d . 1
C C2 0.3729(5) 0.5123(2) 0.2995(3) 0.0380(10) Uani d . 1
C C3 0.2715(5) 0.5307(2) 0.0652(3) 0.0370(10) Uani d . 1
C C4 0.2080(6) 0.5596(2) -0.0730(4) 0.0500(10) Uani d . 1
C C5 0.1718(6) 0.5058(3) -0.1808(4) 0.0570(10) Uani d . 1
C C6 0.1992(6) 0.4259(3) -0.1540(4) 0.0580(10) Uani d . 1
C C7 0.2625(6) 0.3970(2) -0.0166(4) 0.0480(10) Uani d . 1
C C8 0.2976(5) 0.4518(2) 0.0918(3) 0.0380(10) Uani d . 1
H H1w1 0.480(4) 0.737(2) 0.302(4) 0.07(2) Uiso d D 1
H H1w2 0.396(6) 0.725(3) 0.408(2) 0.070(10) Uiso d D 1
H H2w1 0.583(5) 0.289(3) 0.323(5) 0.08(2) Uiso d D 1
H H2w2 0.402(7) 0.258(3) 0.319(8) 0.15(3) Uiso d D 1
H H1n 0.328(6) 0.6140(10) 0.224(4) 0.050(10) Uiso d D 1
H H2n 0.394(5) 0.3990(10) 0.279(3) 0.040(10) Uiso d D 1
H H1a 0.4795 0.5803 0.4749 0.058 Uiso calc R 1
H H1b 0.3043 0.5258 0.4789 0.058 Uiso calc R 1
H H4 0.1909 0.6126 -0.0916 0.060 Uiso calc R 1
H H5 0.1277 0.5231 -0.2747 0.068 Uiso calc R 1
H H6 0.1742 0.3916 -0.2301 0.070 Uiso calc R 1
H H7 0.2805 0.3441 0.0023 0.057 Uiso calc R 1

loop_
_atom_site_aniso_label
_atom_site_aniso_U_11
_atom_site_aniso_U_22
_atom_site_aniso_U_33
_atom_site_aniso_U_12
_atom_site_aniso_U_13
_atom_site_aniso_U_23
Cl1 0.0438(5) 0.0667(6) 0.0347(5) 0.0097(4) 0.0121(4) -0.0030(3)
O1 0.055(2) 0.119(3) 0.041(2) -0.0098(17) 0.0100(13) 0.0131(15)
O2 0.106(3) 0.101(3) 0.156(4) 0.040(3) 0.033(3) -0.029(3)
O3 0.093(3) 0.112(3) 0.141(4) -0.009(2) -0.023(3) -0.048(3)
O4 0.097(3) 0.284(7) 0.072(2) 0.079(4) 0.049(2) 0.079(3)
O1w 0.056(2) 0.0470(10) 0.048(2) -0.0010(10) 0.0200(10) 0.0040(10)
O2w 0.048(2) 0.0460(10) 0.061(2) -0.0010(10) 0.0180(10) 0.0000(10)
N1 0.047(2) 0.0290(10) 0.0350(10) -0.0010(10) 0.0070(10) -0.0020(10)
N2 0.056(2) 0.0310(10) 0.0310(10) -0.0010(10) 0.0100(10) 0.0010(10)
C1 0.060(2) 0.045(2) 0.033(2) 0.007(2) 0.008(2) -0.0040(10)
C2 0.043(2) 0.037(2) 0.032(2) 0.0010(10) 0.0080(10) -0.0030(10)
C3 0.035(2) 0.040(2) 0.031(2) -0.0020(10) 0.0070(10) 0.0000(10)
C4 0.049(2) 0.057(2) 0.039(2) 0.002(2) 0.009(2) 0.010(2)
C5 0.049(2) 0.088(3) 0.028(2) -0.002(2) 0.0060(10) 0.003(2)
C6 0.058(2) 0.076(3) 0.036(2) -0.009(2) 0.011(2) -0.017(2)
C7 0.054(2) 0.044(2) 0.040(2) -0.002(2) 0.010(2) -0.0120(10)
C8 0.040(2) 0.041(2) 0.0290(10) 0.0000(10) 0.0070(10) -0.0030(10)

loop_
_atom_type_symbol
_atom_type_description
_atom_type_scat_dispersion_real
_atom_type_scat_dispersion_imag
_atom_type_scat_source
C C 0.0033 0.0016 'International Tables Vol C Tables 4.2.6.8 and 6.1.1.4'
H H 0.0000 0.0000 'International Tables Vol C Tables 4.2.6.8 and 6.1.1.4'
N N 0.0061 0.0033 'International Tables Vol C Tables 4.2.6.8 and 6.1.1.4'
O O 0.0106 0.0060 'International Tables Vol C Tables 4.2.6.8 and 6.1.1.4'
Cl Cl 0.1484 0.1585 'International Tables Vol C Tables 4.2.6.8 and 6.1.1.4'

loop_
_geom_angle_atom_site_label_1
_geom_angle_atom_site_label_2
_geom_angle_atom_site_label_3
_geom_angle_site_symmetry_1
_geom_angle
O2 Cl1 O4 . 115.4(3)
O2 Cl1 O1 . 112.5(3)
O4 Cl1 O1 . 108.4(2)
O2 Cl1 O3 . 106.1(3)
O4 Cl1 O3 . 107.2(4)
O1 Cl1 O3 . 106.6(3)
C2 N1 C3 . 109.3(2)
C2 N2 C8 . 109.0(3)
C1 C1 C2 3_666 112.7(3)
N1 C2 N2 . 109.1(3)
N1 C2 C1 . 124.6(3)
N2 C2 C1 . 126.3(3)
C8 C3 C4 . 121.2(3)
C8 C3 N1 . 105.9(2)
C4 C3 N1 . 132.9(3)
C5 C4 C3 . 116.6(3)
C4 C5 C6 . 122.2(3)
C7 C6 C5 . 121.3(3)
C6 C7 C8 . 116.1(3)
C3 C8 N2 . 106.7(3)
C3 C8 C7 . 122.6(3)
N2 C8 C7 . 130.7(3)
H1w1 O1w H1w2 . 111(2)
H2w1 O2w H2w2 . 109(2)
C2 N1 H1n . 118(3)
C3 N1 H1n . 133(3)
C2 N2 H2n . 128(2)
C8 N2 H2n . 123(2)
C1 C1 H1a 3_666 109.0
C2 C1 H1a . 109.0
C1 C1 H1b 3_666 109.0
C2 C1 H1b . 109.0
H1a C1 H1b . 107.8
C5 C4 H4 . 121.7
C3 C4 H4 . 121.7
C4 C5 H5 . 118.9
C6 C5 H5 . 118.9
C7 C6 H6 . 119.4
C5 C6 H6 . 119.4
C6 C7 H7 . 122.0
C8 C7 H7 . 122.0

loop_
_geom_bond_atom_site_label_1
_geom_bond_atom_site_label_2
_geom_bond_site_symmetry_2
_geom_bond_distance
Cl1 O2 . 1.372(4)
Cl1 O4 . 1.377(4)
Cl1 O1 . 1.430(3)
Cl1 O3 . 1.433(5)
N1 C2 . 1.327(4)
N1 C3 . 1.398(4)
N2 C2 . 1.332(4)
N2 C8 . 1.390(4)
C1 C1 3_666 1.489(7)
C1 C2 . 1.489(4)
C3 C8 . 1.384(4)
C3 C4 . 1.389(4)
C4 C5 . 1.375(5)
C5 C6 . 1.402(6)
C6 C7 . 1.381(5)
C7 C8 . 1.392(4)
O1w H1w1 . 0.840(10)
O1w H1w2 . 0.840(10)
O2w H2w1 . 0.850(10)
O2w H2w2 . 0.850(10)
N1 H1n . 0.850(10)
N2 H2n . 0.850(10)
C1 H1a . 0.97
C1 H1b . 0.97
C4 H4 . 0.93
C5 H5 . 0.93
C6 H6 . 0.93
C7 H7 . 0.93

loop_
_geom_hbond_atom_site_label_D
_geom_hbond_atom_site_label_H
_geom_hbond_atom_site_label_A
_geom_hbond_site_symmetry_A
_geom_hbond_distance_DH
_geom_hbond_distance_HA
_geom_hbond_distance_DA
_geom_hbond_angle_DHA
_geom_hbond_publ_flag
O1w H1w1 O1 . 0.840(10) 2.13(2) 2.915(4) 154(4) yes
O1w H1w2 O2w 3_666 0.840(10) 2.29(2) 3.083(4) 158(4) yes
O2w H2w1 O1 2_645 0.850(10) 2.11(2) 2.907(4) 157(5) yes
O2w H2w2 O1w 2_545 0.850(10) 2.13(4) 2.897(4) 150(7) yes
N1 H1n O1w . 0.850(10) 2.020(10) 2.853(4) 169(4) yes
N2 H2n O2w . 0.850(10) 1.960(10) 2.804(4) 172(3) yes

loop_
_geom_torsion_atom_site_label_1
_geom_torsion_atom_site_label_2
_geom_torsion_atom_site_label_3
_geom_torsion_atom_site_label_4
_geom_torsion_site_symmetry_1
_geom_torsion
C3 N1 C2 N2 . 0.2(4)
C3 N1 C2 C1 . -176.9(3)
C8 N2 C2 N1 . -0.3(4)
C8 N2 C2 C1 . 176.8(3)
C1 C1 C2 N1 3_666 -149.3(4)
C1 C1 C2 N2 3_666 34.1(6)
C2 N1 C3 C8 . 0.0(4)
C2 N1 C3 C4 . 179.9(4)
C8 C3 C4 C5 . 0.4(5)
N1 C3 C4 C5 . -179.5(3)
C3 C4 C5 C6 . -0.7(6)
C4 C5 C6 C7 . 0.7(6)
C5 C6 C7 C8 . -0.3(6)
C4 C3 C8 N2 . 179.9(3)
N1 C3 C8 N2 . -0.1(4)
C4 C3 C8 C7 . 0.0(5)
N1 C3 C8 C7 . 179.9(3)
C2 N2 C8 C3 . 0.2(4)
C2 N2 C8 C7 . -179.8(4)
C6 C7 C8 C3 . -0.1(5)
C6 C7 C8 N2 . -180.0(4)
